data_8000524
loop_
_publ_author_name
'Liu, Xiaoqing'
'Pan, Yanyan'
'Lei, Yunxiang'
'Liu, Nannan'
'Dai, Wenbo'
'Liu, Miaochang'
'Cai, Zhengxu'
'Wu, Huayue'
'Huang, Xiaobo'
'Dong, Yuping'

_publ_section_title
;
 Influence of Guest/Host Morphology on Room Temperature Phosphorescence
 Properties of Pure Organic Doped Systems.
;
_journal_name_full 'The journal of physical chemistry letters'
_journal_page_first 7357
_journal_page_last 7364
_journal_paper_doi 10.1021/acs.jpclett.1c01893
_journal_year 2021
_chemical_absolute_configuration unk
_chemical_formula_sum 'C12 H9 N O'
_chemical_formula_weight 183.20
_space_group_crystal_system orthorhombic
_space_group_IT_number 33
_space_group_name_Hall 'P 2c -2n'
_space_group_name_H-M_alt 'P n a 21'
_atom_sites_solution_hydrogens geom
_audit_creation_method SHELXL-2013
_cell_angle_alpha 90
_cell_angle_beta 90
_cell_angle_gamma 90
_cell_formula_units_Z 4
_cell_length_a 20.556(3)
_cell_length_b 7.6031(12)
_cell_length_c 6.1035(9)
_cell_measurement_reflns_used 1731
_cell_measurement_temperature 293(2)
_cell_measurement_theta_max 54.752
_cell_measurement_theta_min 5.713
_cell_volume 953.9(2)
_computing_cell_refinement 'Bruker SAINT'
_computing_data_collection 'Bruker APEX2'
_computing_data_reduction 'Bruker SAINT'
_computing_molecular_graphics 'Bruker SHELXTL'
_computing_publication_material 'Bruker SHELXTL'
_computing_structure_refinement 'SHELXL-2013 (Sheldrick, 2013)'
_computing_structure_solution 'SHELXS-97 (Sheldrick 2008)'
_diffrn_ambient_temperature 293(2)
_diffrn_measured_fraction_theta_full 0.993
_diffrn_measured_fraction_theta_max 0.993
_diffrn_measurement_device_type 'Bruker APEX-II CCD'
_diffrn_measurement_method '\f and \w scans'
_diffrn_radiation_type MoK\a
_diffrn_radiation_wavelength 0.71073
_diffrn_reflns_av_R_equivalents 0.0534
_diffrn_reflns_av_unetI/netI 0.0769
_diffrn_reflns_Laue_measured_fraction_full 0.993
_diffrn_reflns_Laue_measured_fraction_max 0.993
_diffrn_reflns_limit_h_max 24
_diffrn_reflns_limit_h_min -22
_diffrn_reflns_limit_k_max 7
_diffrn_reflns_limit_k_min -9
_diffrn_reflns_limit_l_max 7
_diffrn_reflns_limit_l_min -7
_diffrn_reflns_number 4035
_diffrn_reflns_point_group_measured_fraction_full 0.984
_diffrn_reflns_point_group_measured_fraction_max 0.984
_diffrn_reflns_theta_full 25.242
_diffrn_reflns_theta_max 25.492
_diffrn_reflns_theta_min 2.856
_exptl_absorpt_coefficient_mu 0.082
_exptl_absorpt_correction_T_max 0.7456
_exptl_absorpt_correction_T_min 0.2636
_exptl_absorpt_correction_type multi-scan
_exptl_absorpt_process_details sadabs
_exptl_crystal_colour colorless
_exptl_crystal_density_diffrn 1.276
_exptl_crystal_description prismatic
_exptl_crystal_F_000 384
_exptl_crystal_size_max 0.200
_exptl_crystal_size_mid 0.140
_exptl_crystal_size_min 0.060
_refine_diff_density_max 0.185
_refine_diff_density_min -0.194
_refine_diff_density_rms 0.049
_refine_ls_abs_structure_details
; 
 Flack x determined using 467 quotients [(I+)-(I-)]/[(I+)+(I-)] 
 (Parsons and Flack (2004), Acta Cryst. A60, s61). 
;
_refine_ls_abs_structure_Flack -1.0(10)
_refine_ls_extinction_method none
_refine_ls_goodness_of_fit_ref 1.049
_refine_ls_hydrogen_treatment constr
_refine_ls_matrix_type full
_refine_ls_number_parameters 127
_refine_ls_number_reflns 1748
_refine_ls_number_restraints 1
_refine_ls_restrained_S_all 1.049
_refine_ls_R_factor_all 0.0855
_refine_ls_R_factor_gt 0.0660
_refine_ls_shift/su_max 0.000
_refine_ls_shift/su_mean 0.000
_refine_ls_structure_factor_coef Fsqd
_refine_ls_weighting_details 'w=1/[\s^2^(Fo^2^)+(0.1132P)^2^] where P=(Fo^2^+2Fc^2^)/3'
_refine_ls_weighting_scheme calc
_refine_ls_wR_factor_gt 0.1737
_refine_ls_wR_factor_ref 0.1966
_reflns_Friedel_coverage 0.800
_reflns_Friedel_fraction_full 0.973
_reflns_Friedel_fraction_max 0.974
_reflns_number_gt 1294
_reflns_number_total 1748
_reflns_threshold_expression 'I > 2\s(I)'
_cod_data_source_file jz1c01893_si_010.cif
_cod_data_source_block mo_dd21182_0m
_cod_database_code 8000524
_shelx_space_group_comment
; 
The symmetry employed for this shelxl refinement is uniquely defined 
by the following loop, which should always be used as a source of 
symmetry information in preference to the above space-group names. 
They are only intended as comments. 
;
_shelx_estimated_absorpt_t_min 0.984
_shelx_estimated_absorpt_t_max 0.995
_shelxl_version_number 2013-4

loop_
_space_group_symop_operation_xyz
'x, y, z'
'-x, -y, z+1/2'
'x+1/2, -y+1/2, z'
'-x+1/2, y+1/2, z+1/2'

loop_
_atom_site_label
_atom_site_type_symbol
_atom_site_fract_x
_atom_site_fract_y
_atom_site_fract_z
_atom_site_U_iso_or_equiv
_atom_site_adp_type
_atom_site_occupancy
_atom_site_site_symmetry_order
_atom_site_calc_flag
_atom_site_refinement_flags_posn
_atom_site_refinement_flags_adp
_atom_site_refinement_flags_occupancy
_atom_site_disorder_assembly
_atom_site_disorder_group
O1 O 0.75126(12) 0.4181(5) 0.8071(6) 0.0797(13) Uani 1 1 d . . . . .
N1 N 0.92576(16) 0.5008(6) 0.4924(7) 0.0682(11) Uani 1 1 d . . . . .
C1 C 0.6756(2) 0.4899(5) 0.2888(6) 0.0490(10) Uani 1 1 d . . . . .
H1 H 0.7105 0.5391 0.2134 0.059 Uiso 1 1 calc R U . . .
C2 C 0.6140(2) 0.4928(6) 0.1968(7) 0.0622(13) Uani 1 1 d . . . . .
H2 H 0.6072 0.5469 0.0620 0.075 Uiso 1 1 calc R U . . .
C3 C 0.5628(2) 0.4152(6) 0.3061(9) 0.0665(12) Uani 1 1 d . . . . .
H3 H 0.5217 0.4145 0.2426 0.080 Uiso 1 1 calc R U . . .
C4 C 0.57193(19) 0.3391(6) 0.5071(8) 0.0641(13) Uani 1 1 d . . . . .
H4 H 0.5370 0.2877 0.5800 0.077 Uiso 1 1 calc R U . . .
C5 C 0.6329(2) 0.3388(5) 0.6014(6) 0.0539(10) Uani 1 1 d . . . . .
H5 H 0.6389 0.2880 0.7386 0.065 Uiso 1 1 calc R U . . .
C6 C 0.68568(17) 0.4137(5) 0.4933(7) 0.0447(9) Uani 1 1 d . . . . .
C7 C 0.74945(16) 0.4189(5) 0.6079(7) 0.0473(10) Uani 1 1 d . . . . .
C8 C 0.81206(17) 0.4218(4) 0.4840(7) 0.0439(9) Uani 1 1 d . . . . .
C9 C 0.8663(2) 0.4970(6) 0.5829(7) 0.0578(11) Uani 1 1 d . . . . .
H9 H 0.8610 0.5479 0.7204 0.069 Uiso 1 1 calc R U . . .
C10 C 0.9320(2) 0.4228(6) 0.2980(9) 0.0654(13) Uani 1 1 d . . . . .
H10 H 0.9729 0.4214 0.2335 0.078 Uiso 1 1 calc R U . . .
C11 C 0.8817(2) 0.3444(6) 0.1871(7) 0.0593(12) Uani 1 1 d . . . . .
H11 H 0.8887 0.2919 0.0516 0.071 Uiso 1 1 calc R U . . .
C12 C 0.82007(19) 0.3448(5) 0.2805(6) 0.0496(10) Uani 1 1 d . . . . .
H12 H 0.7850 0.2943 0.2078 0.059 Uiso 1 1 calc R U . . .

loop_
_atom_site_aniso_label
_atom_site_aniso_U_11
_atom_site_aniso_U_22
_atom_site_aniso_U_33
_atom_site_aniso_U_23
_atom_site_aniso_U_13
_atom_site_aniso_U_12
O1 0.068(2) 0.129(4) 0.0425(18) 0.004(2) -0.0004(12) 0.009(2)
N1 0.0473(19) 0.076(3) 0.082(3) 0.003(2) -0.0057(19) -0.0035(17)
C1 0.0493(19) 0.048(2) 0.050(2) 0.004(2) -0.0010(18) -0.0036(17)
C2 0.063(3) 0.058(3) 0.066(3) 0.006(3) -0.012(2) 0.004(2)
C3 0.049(2) 0.060(3) 0.090(3) -0.003(3) -0.009(2) -0.004(2)
C4 0.045(2) 0.058(3) 0.089(3) 0.006(3) 0.008(2) -0.0027(18)
C5 0.056(2) 0.049(2) 0.057(2) 0.007(2) 0.0067(18) 0.0017(18)
C6 0.0428(18) 0.0413(19) 0.050(2) -0.0006(19) 0.0027(16) 0.0020(16)
C7 0.048(2) 0.051(2) 0.043(2) 0.0012(18) 0.0005(14) 0.0053(18)
C8 0.0416(18) 0.0415(19) 0.048(2) 0.0040(19) -0.0027(16) 0.0015(15)
C9 0.054(2) 0.065(3) 0.055(2) -0.003(2) -0.008(2) -0.002(2)
C10 0.046(2) 0.068(3) 0.082(3) 0.017(3) 0.007(2) 0.008(2)
C11 0.059(2) 0.056(3) 0.063(3) 0.002(2) 0.013(2) 0.011(2)
C12 0.0476(19) 0.048(2) 0.053(2) 0.000(2) -0.0010(18) -0.0022(16)

loop_
_atom_type_symbol
_atom_type_description
_atom_type_scat_dispersion_real
_atom_type_scat_dispersion_imag
_atom_type_scat_source
C C 0.0033 0.0016 'International Tables Vol C Tables 4.2.6.8 and 6.1.1.4'
H H 0.0000 0.0000 'International Tables Vol C Tables 4.2.6.8 and 6.1.1.4'
N N 0.0061 0.0033 'International Tables Vol C Tables 4.2.6.8 and 6.1.1.4'
O O 0.0106 0.0060 'International Tables Vol C Tables 4.2.6.8 and 6.1.1.4'

loop_
_geom_angle_atom_site_label_1
_geom_angle_atom_site_label_2
_geom_angle_atom_site_label_3
_geom_angle
_geom_angle_site_symmetry_1
_geom_angle_site_symmetry_3
_geom_angle_publ_flag
C10 N1 C9 116.4(4) . . ?
C2 C1 C6 120.4(4) . . ?
C2 C1 H1 119.8 . . ?
C6 C1 H1 119.8 . . ?
C3 C2 C1 119.6(4) . . ?
C3 C2 H2 120.2 . . ?
C1 C2 H2 120.2 . . ?
C4 C3 C2 120.7(4) . . ?
C4 C3 H3 119.7 . . ?
C2 C3 H3 119.7 . . ?
C3 C4 C5 119.9(4) . . ?
C3 C4 H4 120.1 . . ?
C5 C4 H4 120.1 . . ?
C4 C5 C6 120.7(4) . . ?
C4 C5 H5 119.7 . . ?
C6 C5 H5 119.7 . . ?
C5 C6 C1 118.7(4) . . ?
C5 C6 C7 118.4(4) . . ?
C1 C6 C7 122.8(3) . . ?
O1 C7 C6 119.8(3) . . ?
O1 C7 C8 118.7(3) . . ?
C6 C7 C8 121.5(3) . . ?
C12 C8 C9 117.9(3) . . ?
C12 C8 C7 123.4(3) . . ?
C9 C8 C7 118.5(4) . . ?
N1 C9 C8 124.1(4) . . ?
N1 C9 H9 118.0 . . ?
C8 C9 H9 118.0 . . ?
N1 C10 C11 124.1(4) . . ?
N1 C10 H10 118.0 . . ?
C11 C10 H10 118.0 . . ?
C10 C11 C12 119.0(4) . . ?
C10 C11 H11 120.5 . . ?
C12 C11 H11 120.5 . . ?
C8 C12 C11 118.5(4) . . ?
C8 C12 H12 120.7 . . ?
C11 C12 H12 120.7 . . ?

loop_
_geom_bond_atom_site_label_1
_geom_bond_atom_site_label_2
_geom_bond_distance
_geom_bond_site_symmetry_2
_geom_bond_publ_flag
O1 C7 1.217(5) . ?
N1 C10 1.332(7) . ?
N1 C9 1.342(5) . ?
C1 C2 1.386(6) . ?
C1 C6 1.391(6) . ?
C1 H1 0.9300 . ?
C2 C3 1.378(6) . ?
C2 H2 0.9300 . ?
C3 C4 1.370(8) . ?
C3 H3 0.9300 . ?
C4 C5 1.380(6) . ?
C4 H4 0.9300 . ?
C5 C6 1.391(5) . ?
C5 H5 0.9300 . ?
C6 C7 1.486(5) . ?
C7 C8 1.493(5) . ?
C8 C12 1.383(6) . ?
C8 C9 1.391(5) . ?
C9 H9 0.9300 . ?
C10 C11 1.372(6) . ?
C10 H10 0.9300 . ?
C11 C12 1.388(5) . ?
C11 H11 0.9300 . ?
C12 H12 0.9300 . ?

loop_
_geom_hbond_atom_site_label_D
_geom_hbond_atom_site_label_H
_geom_hbond_atom_site_label_A
_geom_hbond_distance_DH
_geom_hbond_distance_HA
_geom_hbond_distance_DA
_geom_hbond_angle_DHA
_geom_hbond_site_symmetry_A
C10 H10 N1 0.93 2.62 3.517(5) 163.0 2_764
C10 H10 N1 0.93 2.62 3.517(5) 163.0 2_764

loop_
_geom_torsion_atom_site_label_1
_geom_torsion_atom_site_label_2
_geom_torsion_atom_site_label_3
_geom_torsion_atom_site_label_4
_geom_torsion
_geom_torsion_site_symmetry_1
_geom_torsion_site_symmetry_2
_geom_torsion_site_symmetry_3
_geom_torsion_site_symmetry_4
_geom_torsion_publ_flag
C6 C1 C2 C3 -1.9(6) . . . . ?
C1 C2 C3 C4 1.7(7) . . . . ?
C2 C3 C4 C5 -0.4(7) . . . . ?
C3 C4 C5 C6 -0.6(7) . . . . ?
C4 C5 C6 C1 0.4(6) . . . . ?
C4 C5 C6 C7 176.5(4) . . . . ?
C2 C1 C6 C5 0.9(6) . . . . ?
C2 C1 C6 C7 -175.1(4) . . . . ?
C5 C6 C7 O1 -25.6(5) . . . . ?
C1 C6 C7 O1 150.4(4) . . . . ?
C5 C6 C7 C8 153.2(4) . . . . ?
C1 C6 C7 C8 -30.8(5) . . . . ?
O1 C7 C8 C12 149.0(4) . . . . ?
C6 C7 C8 C12 -29.8(5) . . . . ?
O1 C7 C8 C9 -27.3(5) . . . . ?
C6 C7 C8 C9 153.9(4) . . . . ?
C10 N1 C9 C8 -1.7(7) . . . . ?
C12 C8 C9 N1 0.6(6) . . . . ?
C7 C8 C9 N1 177.0(4) . . . . ?
C9 N1 C10 C11 1.4(7) . . . . ?
N1 C10 C11 C12 -0.1(7) . . . . ?
C9 C8 C12 C11 0.8(6) . . . . ?
C7 C8 C12 C11 -175.4(3) . . . . ?
C10 C11 C12 C8 -1.1(6) . . . . ?
